data_2003970
loop_
_publ_author_name
'Lindeman, S. V.'
'Ponomarev, I. I.'
'Rusanov, A. L.'

_publ_section_title
;
 Benz[4,5]isoquino[1,2-<i>b</i>]quinazoline-7,9-dione and a
 Rearrangement Product of its Hydrolysis,
 2-(1,8-Naphthalenedicarboximido)benzamide
;
_journal_issue 10
_journal_name_full 'Acta Crystallographica Section C'
_journal_page_first 2157
_journal_page_last 2161
_journal_paper_doi 10.1107/S0108270195005749
_journal_volume 51
_journal_year 1995
_chemical_compound_source 'chemical synthesis'
_chemical_formula_sum 'C19 H12 N2 O3'
_chemical_formula_weight 316.31
_chemical_melting_point 'decomposed > 300'
_chemical_name_systematic
;
 N-(o-amidophenyl)-1,8-naphthoyleneimide
;
_space_group_IT_number 14
_symmetry_cell_setting monoclinic
_symmetry_space_group_name_Hall '-P 2ybc'
_symmetry_space_group_name_H-M 'P 1 21/c 1'
_audit_creation_method SHELXL
_cell_angle_alpha 90.00
_cell_angle_beta 111.28(3)
_cell_angle_gamma 90.00
_cell_formula_units_Z 4
_cell_length_a 9.354(2)
_cell_length_b 14.130(3)
_cell_length_c 11.923(2)
_cell_measurement_reflns_used 24
_cell_measurement_temperature 173(2)
_cell_measurement_theta_max 11
_cell_measurement_theta_min 10
_cell_volume 1468.4(6)
_computing_structure_refinement 'SHELXL-93 (Sheldrick, 1993)'
_computing_structure_solution 'SHELXS-86 (Sheldrick, 1985)'
_diffrn_ambient_temperature 173(2)
_diffrn_measurement_device 'Siemens P3'
_diffrn_measurement_method \w/2\q
_diffrn_radiation_monochromator graphite
_diffrn_radiation_source 'fine-focus sealed tube'
_diffrn_radiation_type MoK\a
_diffrn_radiation_wavelength .71069
_diffrn_reflns_av_R_equivalents .0117
_diffrn_reflns_av_sigmaI/netI 0.0298
_diffrn_reflns_limit_h_max 13
_diffrn_reflns_limit_h_min 0
_diffrn_reflns_limit_k_max 22
_diffrn_reflns_limit_k_min 0
_diffrn_reflns_limit_l_max 17
_diffrn_reflns_limit_l_min -019
_diffrn_reflns_number 5391
_diffrn_reflns_theta_max 35.06
_diffrn_reflns_theta_min 2.33
_diffrn_standards_decay_% 2.7
_diffrn_standards_interval_count 98
_diffrn_standards_number 2
_exptl_absorpt_coefficient_mu .099
_exptl_absorpt_correction_type none
_exptl_crystal_colour yellow
_exptl_crystal_density_diffrn 1.431
_exptl_crystal_description prism
_exptl_crystal_F_000 656
_exptl_crystal_size_max .5
_exptl_crystal_size_mid .4
_exptl_crystal_size_min .35
_refine_diff_density_max .498
_refine_diff_density_min -0.201
_refine_ls_extinction_method none
_refine_ls_goodness_of_fit_all 1.030
_refine_ls_goodness_of_fit_obs 1.049
_refine_ls_hydrogen_treatment 'H atoms refined isotropically'
_refine_ls_matrix_type full
_refine_ls_number_parameters 265
_refine_ls_number_reflns 5126
_refine_ls_number_restraints 0
_refine_ls_restrained_S_all 1.042
_refine_ls_restrained_S_obs 1.049
_refine_ls_R_factor_all 0.0746
_refine_ls_R_factor_obs .0475
_refine_ls_shift/esd_max .003
_refine_ls_shift/esd_mean 0.000
_refine_ls_structure_factor_coef Fsqd
_refine_ls_weighting_details 'w = 1/[\s^2^(Fo^2^)+(0.0705P)^2^+0.4423P] where P=(Fo^2^+2Fc^2^)/3'
_refine_ls_weighting_scheme calc
_refine_ls_wR_factor_all .1357
_refine_ls_wR_factor_obs .1194
_reflns_number_observed 3967
_reflns_number_total 5132
_reflns_observed_criterion >2sigma(I)
_cod_data_source_file ab1270.cif
_cod_data_source_block nata1a
_cod_depositor_comments
;
The following automatic conversions were performed:

'_refine_ls_weighting_scheme' value 'calc w =
1/[\s^2^(Fo^2^)+(0.0705P)^2^+0.4423P] where P=(Fo^2^+2Fc^2^)/3' was
changed to 'calc'. New tag '_refine_ls_weighting_details' was
created. The value of the new tag was set to 'w =
1/[\s^2^(Fo^2^)+(0.0705P)^2^+0.4423P] where P=(Fo^2^+2Fc^2^)/3'.

Automatic conversion script
Id: cif_fix_values 3143 2015-03-26 13:38:13Z robertas 
;
_cod_original_cell_volume 1468.4(5)
_cod_original_sg_symbol_H-M 'P 21/c'
_cod_database_code 2003970

loop_
_symmetry_equiv_pos_as_xyz
'x, y, z'
'-x, y+1/2, -z+1/2'
'-x, -y, -z'
'x, -y-1/2, z-1/2'

loop_
_atom_site_aniso_label
_atom_site_aniso_U_11
_atom_site_aniso_U_22
_atom_site_aniso_U_33
_atom_site_aniso_U_12
_atom_site_aniso_U_13
_atom_site_aniso_U_23
O1 0.0246(4) 0.0421(5) 0.0333(5) 0.0022(4) 0.0105(4) 0.0172(4)
O2 0.0191(4) 0.0330(5) 0.0315(4) 0.0016(3) 0.0107(3) 0.0094(4)
N1 0.0137(4) 0.0208(4) 0.0198(4) 0.0013(3) 0.0039(3) 0.0033(3)
C1 0.0171(5) 0.0200(5) 0.0209(5) 0.0010(4) 0.0039(4) 0.0014(4)
C2 0.0249(6) 0.0266(5) 0.0257(5) 0.0010(4) 0.0049(4) 0.0067(4)
C3 0.0318(7) 0.0323(6) 0.0320(6) 0.0040(5) 0.0014(5) 0.0113(5)
C4 0.0238(6) 0.0307(6) 0.0358(7) 0.0069(5) -0.0016(5) 0.0053(5)
C5 0.0151(5) 0.0309(6) 0.0424(7) 0.0031(4) 0.0043(5) -0.0062(5)
C6 0.0173(5) 0.0332(6) 0.0445(7) -0.0023(5) 0.0129(5) -0.0074(5)
C7 0.0198(5) 0.0281(5) 0.0325(6) -0.0027(4) 0.0120(4) -0.0027(5)
C8 0.0157(4) 0.0217(5) 0.0225(5) 0.0001(4) 0.0062(4) -0.0019(4)
C9 0.0175(5) 0.0231(5) 0.0314(6) 0.0034(4) 0.0019(4) -0.0023(4)
C10 0.0153(5) 0.0197(4) 0.0225(5) 0.0012(4) 0.0040(4) -0.0016(4)
C11 0.0173(5) 0.0235(5) 0.0213(5) -0.0007(4) 0.0068(4) 0.0010(4)
C12 0.0172(5) 0.0192(4) 0.0197(4) 0.0007(3) 0.0054(3) 0.0018(3)
O1' 0.0490(6) 0.0251(4) 0.0275(4) 0.0147(4) 0.0076(4) 0.0038(4)
N1' 0.0364(6) 0.0266(5) 0.0230(5) 0.0098(4) 0.0077(4) 0.0003(4)
C1' 0.0178(5) 0.0189(4) 0.0207(4) 0.0015(4) 0.0052(4) 0.0013(4)
C2' 0.0146(4) 0.0195(4) 0.0202(4) 0.0010(3) 0.0047(3) 0.0024(4)
C3' 0.0205(5) 0.0224(5) 0.0266(5) 0.0025(4) 0.0050(4) -0.0022(4)
C4' 0.0236(6) 0.0240(5) 0.0333(6) 0.0071(4) 0.0079(5) -0.0004(4)
C5' 0.0190(5) 0.0281(5) 0.0293(5) 0.0074(4) 0.0042(4) 0.0031(4)
C6' 0.0189(5) 0.0262(5) 0.0228(5) 0.0028(4) 0.0023(4) 0.0003(4)
C7' 0.0227(5) 0.0202(5) 0.0246(5) 0.0016(4) 0.0058(4) -0.0001(4)

loop_
_atom_site_label
_atom_site_occupancy
_atom_site_fract_x
_atom_site_fract_y
_atom_site_fract_z
_atom_site_U_iso_or_equiv
_atom_site_thermal_displace_type
_atom_site_calc_flag
_atom_site_type_symbol
O1 1 .76656(11) -.03540(8) .29891(9) .0333(2) Uani d O
O2 1 .97954(10) .13342(7) .07635(8) .0274(2) Uani d O
N1 1 .87226(10) .05097(7) .18882(8) .0187(2) Uani d N
C1 1 .71021(13) .15024(8) .02347(10) .0201(2) Uani d C
C2 1 .69214(15) .20842(9) -.07381(11) .0269(2) Uani d C
C3 1 .5455(2) .24371(11) -0.14309(13) .0349(3) Uani d C
C4 1 .4204(2) .22262(10) -0.11415(13) .0336(3) Uani d C
C5 1 .30892(14) .13750(10) .01793(13) .0312(3) Uani d C
C6 1 .32633(14) .07640(10) .11088(14) .0312(3) Uani d C
C7 1 .47099(14) .03727(9) .17626(12) .0261(2) Uani d C
C8 1 .59680(12) .06213(8) .14816(10) .0202(2) Uani d C
C9 1 .43501(13) .16293(9) -.01500(11) .0259(2) Uani d C
C10 1 .58193(12) .12545(8) .05319(10) .0200(2) Uani d C
C11 1 .74773(13) .02145(8) .21783(10) .0207(2) Uani d C
C12 1 .86378(12) .11319(8) .09533(10) .0191(2) Uani d C
O1' 1 .97394(13) .21800(7) .32657(9) .0356(2) Uani d O
N1' 1 1.06258(14) .17028(9) .52013(10) .0295(2) Uani d N
C1' 1 1.10306(12) .06917(8) .37163(10) .0196(2) Uani d C
C2' 1 1.02245(12) .01878(7) .26692(9) .0186(2) Uani d C
C3' 1 1.07862(14) -.06540(9) .23987(11) .0242(2) Uani d C
C4' 1 1.21895(15) -0.10010(9) .31768(12) .0276(2) Uani d C
C5' 1 1.30281(14) -.04983(9) .41986(12) .0267(2) Uani d C
C6' 1 1.24509(13) .03433(9) .44686(11) .0241(2) Uani d C
C7' 1 1.04014(14) .15870(8) .40362(11) .0233(2) Uani d C
H2 1 .777(2) .2240(12) -.0977(16) .032(4) Uiso d H
H3 1 .537(2) .2828(14) -0.2104(18) .046(5) Uiso d H
H4 1 .317(2) .2479(15) -0.1636(19) .046(5) Uiso d H
H5 1 .211(2) .1639(13) -.0271(17) .039(5) Uiso d H
H6 1 .244(2) .0590(13) .1317(16) .039(5) Uiso d H
H7 1 .485(2) -.0082(13) .2444(16) .033(4) Uiso d H
H1N' 1 1.100(2) .1241(15) .5724(18) .044(5) Uiso d H
H2N' 1 1.026(2) .2220(14) .5431(17) .043(5) Uiso d H
H3' 1 1.021(2) -0.1005(13) .1687(16) .037(5) Uiso d H
H4' 1 1.256(2) -0.1575(14) .3001(17) .041(5) Uiso d H
H5' 1 1.402(2) -.0738(13) .4761(16) .038(5) Uiso d H
H6' 1 1.303(2) .0701(12) .5219(15) .031(4) Uiso d H

loop_
_atom_type_symbol
_atom_type_description
_atom_type_scat_source
_atom_type_scat_dispersion_real
_atom_type_scat_dispersion_imag
C C 'International Tables Vol C Tables 4.2.6.8 and 6.1.1.4' .0033 .0016
H H 'International Tables Vol C Tables 4.2.6.8 and 6.1.1.4' .0000 .0000
N N 'International Tables Vol C Tables 4.2.6.8 and 6.1.1.4' .0061 .0033
O O 'International Tables Vol C Tables 4.2.6.8 and 6.1.1.4' .0106 .0060

loop_
_geom_angle_atom_site_label_1
_geom_angle_atom_site_label_2
_geom_angle_atom_site_label_3
_geom_angle
_geom_angle_publ_flag
C11 N1 C12 125.09(9) yes
C11 N1 C2' 116.70(9) yes
C12 N1 C2' 118.09(9) yes
C2 C1 C10 120.12(10) yes
C2 C1 C12 119.70(11) yes
C10 C1 C12 120.18(10) yes
C1 C2 C3 119.92(13) no
C4 C3 C2 120.96(13) no
C3 C4 C9 120.52(12) no
C6 C5 C9 121.21(12) no
C5 C6 C7 120.33(12) no
C8 C7 C6 119.91(12) no
C7 C8 C10 120.80(11) yes
C7 C8 C11 119.44(11) yes
C10 C8 C11 119.76(10) yes
C4 C9 C5 122.93(12) no
C4 C9 C10 118.63(12) no
C5 C9 C10 118.43(12) no
C8 C10 C1 120.90(10) yes
C8 C10 C9 119.28(11) no
C1 C10 C9 119.81(11) no
O1 C11 N1 120.03(10) yes
O1 C11 C8 122.56(11) yes
N1 C11 C8 117.41(10) yes
O2 C12 N1 119.89(10) yes
O2 C12 C1 123.54(10) yes
N1 C12 C1 116.57(10) yes
C6' C1' C2' 118.30(10) no
C6' C1' C7' 120.22(10) yes
C2' C1' C7' 121.48(10) yes
C3' C2' C1' 121.24(10) no
C3' C2' N1 118.78(10) yes
C1' C2' N1 119.84(10) yes
C2' C3' C4' 119.52(11) no
C5' C4' C3' 120.15(11) no
C4' C5' C6' 119.96(11) no
C5' C6' C1' 120.78(11) no
O1' C7' N1' 122.58(11) yes
O1' C7' C1' 121.40(11) yes
N1' C7' C1' 116.02(10) yes

loop_
_geom_bond_atom_site_label_1
_geom_bond_atom_site_label_2
_geom_bond_distance
_geom_bond_publ_flag
O1 C11 1.2195(14) yes
O2 C12 1.2179(14) yes
N1 C11 1.3940(14) yes
N1 C12 1.3991(14) yes
N1 C2' 1.4485(14) yes
C1 C2 1.381(2) no
C1 C10 1.413(2) no
C1 C12 1.476(2) yes
C2 C3 1.411(2) no
C3 C4 1.367(2) no
C4 C9 1.418(2) no
C5 C6 1.367(2) no
C5 C9 1.418(2) no
C6 C7 1.407(2) no
C7 C8 1.381(2) no
C8 C10 1.410(2) no
C8 C11 1.470(2) yes
C9 C10 1.421(2) no
O1' C7' 1.2315(15) yes
N1' C7' 1.338(2) yes
C1' C6' 1.395(2) no
C1' C2' 1.397(2) no
C1' C7' 1.502(2) yes
C2' C3' 1.385(2) no
C3' C4' 1.393(2) no
C4' C5' 1.382(2) no
C5' C6' 1.391(2) no

loop_
_cod_related_entry_id
_cod_related_entry_database
_cod_related_entry_code
1 ChemSpider 21138743
